data_7042220
loop_
_publ_author_name
'Li, Ning'
'Garc\'ia-Rodr\'iguez, Ra\'ul'
'Matthews, Peter D.'
'Luo, He-Kuan'
'Wright, Dominic S.'

_publ_section_title
;
 Synthesis, structure and paramagnetic NMR analysis of a series of
 lanthanide-containing [LnTi6O3(O(i)Pr)9(salicylate)6] cages.
;
_journal_issue 13
_journal_name_full 'Dalton transactions (Cambridge, England : 2003)'
_journal_page_first 4287
_journal_page_last 4295
_journal_paper_doi 10.1039/c7dt00049a
_journal_volume 46
_journal_year 2017
_chemical_formula_moiety 'C69 H87 Ce O30 Ti6'
_chemical_formula_sum 'C69 H87 Ce O30 Ti6'
_chemical_formula_weight 1823.90
_space_group_crystal_system hexagonal
_space_group_IT_number 174
_space_group_name_Hall 'P -6'
_space_group_name_H-M_alt 'P -6'
_symmetry_space_group_name_Hall 'P -6'
_symmetry_space_group_name_H-M 'P -6'
_atom_sites_solution_hydrogens geom
_audit_creation_method SHELXL-2016/6
_audit_update_record
;
2017-02-27 deposited with the CCDC.
2017-03-01 downloaded from the CCDC.
;
_cell_angle_alpha 90
_cell_angle_beta 90
_cell_angle_gamma 120
_cell_formula_units_Z 2
_cell_length_a 15.0280(4)
_cell_length_b 15.0280(4)
_cell_length_c 23.6224(9)
_cell_measurement_reflns_used 9439
_cell_measurement_temperature 180(2)
_cell_measurement_theta_max 61.1
_cell_measurement_theta_min 3.40
_cell_volume 4620.2(2)
_computing_cell_refinement 'refinement of XYZ centroids > 20sigma(I)'
_computing_data_collection 'Bruker software package, narrow-frames'
_computing_data_reduction
;
 Bruker SAINT software package, narrow frame algorithm
;
_computing_molecular_graphics 'SHELXL-2016/6 (Sheldrick, 2016)'
_computing_publication_material 'SHELXL-2016/6 (Sheldrick, 2016)'
_computing_structure_refinement 'SHELXL-2016/6 (Sheldrick, 2016)'
_computing_structure_solution 'SHELXT 2014/4 (Sheldrick, 2014)'
_diffrn_ambient_temperature 180(2)
_diffrn_measured_fraction_theta_full 0.993
_diffrn_measured_fraction_theta_max 0.994
_diffrn_measurement_device_type 'Bruker QUEST D8 CCD'
_diffrn_measurement_method 'Thin slice \w and \f scans'
_diffrn_radiation_source '30W microfocus sealed tube, Quazar optics'
_diffrn_radiation_type CuK\a
_diffrn_radiation_wavelength 1.54178
_diffrn_reflns_av_R_equivalents 0.0653
_diffrn_reflns_av_unetI/netI 0.0231
_diffrn_reflns_Laue_measured_fraction_full 0.993
_diffrn_reflns_Laue_measured_fraction_max 0.994
_diffrn_reflns_limit_h_max 17
_diffrn_reflns_limit_h_min -17
_diffrn_reflns_limit_k_max 17
_diffrn_reflns_limit_k_min -17
_diffrn_reflns_limit_l_max 26
_diffrn_reflns_limit_l_min -26
_diffrn_reflns_number 102688
_diffrn_reflns_point_group_measured_fraction_full 0.993
_diffrn_reflns_point_group_measured_fraction_max 0.994
_diffrn_reflns_theta_full 61.315
_diffrn_reflns_theta_max 61.315
_diffrn_reflns_theta_min 7.773
_exptl_absorpt_coefficient_mu 8.505
_exptl_absorpt_correction_T_max 0.362
_exptl_absorpt_correction_T_min 0.295
_exptl_absorpt_correction_type multi-scan
_exptl_absorpt_process_details
;
multi-scan from symmetry-related measurements (SADABS) 
;
_exptl_crystal_colour yellow
_exptl_crystal_density_diffrn 1.311
_exptl_crystal_description block
_exptl_crystal_F_000 1862
_exptl_crystal_size_max 0.190
_exptl_crystal_size_mid 0.190
_exptl_crystal_size_min 0.150
_exptl_transmission_factor_max 1.000
_exptl_transmission_factor_min 0.778
_refine_diff_density_max 2.590
_refine_diff_density_min -0.441
_refine_diff_density_rms 0.087
_refine_ls_abs_structure_details
;
 Flack x determined using 2248 quotients [(I+)-(I-)]/[(I+)+(I-)]
 (Parsons, Flack and Wagner, Acta Cryst. B69 (2013) 249-259).
;
_refine_ls_abs_structure_Flack 0.515(15)
_refine_ls_extinction_method none
_refine_ls_goodness_of_fit_ref 1.062
_refine_ls_hydrogen_treatment constr
_refine_ls_matrix_type full
_refine_ls_number_parameters 331
_refine_ls_number_reflns 4874
_refine_ls_number_restraints 136
_refine_ls_restrained_S_all 1.054
_refine_ls_R_factor_all 0.0711
_refine_ls_R_factor_gt 0.0688
_refine_ls_shift/su_max 0.000
_refine_ls_shift/su_mean 0.000
_refine_ls_structure_factor_coef Fsqd
_refine_ls_weighting_details 'w=1/[\s^2^(Fo^2^)+(0.1386P)^2^+18.2437P] where P=(Fo^2^+2Fc^2^)/3'
_refine_ls_weighting_scheme calc
_refine_ls_wR_factor_gt 0.1884
_refine_ls_wR_factor_ref 0.1910
_reflns_Friedel_coverage 0.989
_reflns_Friedel_fraction_full 0.993
_reflns_Friedel_fraction_max 0.993
_reflns_number_gt 4697
_reflns_number_total 4874
_reflns_threshold_expression 'I > 2\s(I)'
_cod_data_source_file c7dt00049a2.cif
_cod_data_source_block ce_c_sq
_cod_depositor_comments 'Adding full bibliography for 7042216--7042227.cif.'
_cod_original_cell_volume 4620.2(3)
_cod_database_code 7042220
_shelx_shelxl_version_number 2016/6
_shelx_space_group_comment
;
The symmetry employed for this shelxl refinement is uniquely defined
by the following loop, which should always be used as a source of
symmetry information in preference to the above space-group names.
They are only intended as comments.
;
_shelx_estimated_absorpt_t_min 0.295
_shelx_estimated_absorpt_t_max 0.362

loop_
_space_group_symop_operation_xyz
'x, y, z'
'-y, x-y, z'
'-x+y, -x, z'
'x, y, -z'
'-y, x-y, -z'
'-x+y, -x, -z'

loop_
_atom_site_label
_atom_site_type_symbol
_atom_site_fract_x
_atom_site_fract_y
_atom_site_fract_z
_atom_site_U_iso_or_equiv
_atom_site_adp_type
_atom_site_occupancy
_atom_site_site_symmetry_order
_atom_site_calc_flag
_atom_site_refinement_flags_posn
_atom_site_refinement_flags_adp
_atom_site_refinement_flags_occupancy
_atom_site_disorder_assembly
_atom_site_disorder_group
Ce1 Ce 0.666667 0.333333 0.500000 0.0221(6) Uani 1 6 d S T P . .
Ce2 Ce 1.000000 1.000000 1.000000 0.0227(7) Uani 1 6 d S T P . .
Ti1 Ti 0.4662(3) 0.3657(3) 0.56365(14) 0.0313(8) Uani 1 1 d . . . . .
Ti2 Ti 0.8119(3) 0.7605(3) 0.93665(13) 0.0338(8) Uani 1 1 d . . . . .
O1 O 0.4984(13) 0.3108(14) 0.500000 0.030(4) Uani 1 2 d S T P . .
O2 O 0.4846(13) 0.4610(13) 0.500000 0.036(4) Uani 1 2 d S T P C .
O3 O 0.3307(11) 0.2996(12) 0.5658(5) 0.049(4) Uani 1 1 d D . . . .
O4 O 0.4821(11) 0.4561(12) 0.6237(6) 0.050(4) Uani 1 1 d . . . . .
O5 O 0.4714(12) 0.2591(10) 0.6138(6) 0.042(4) Uani 1 1 d . . . . .
O6 O 0.6318(11) 0.4363(10) 0.5748(5) 0.038(3) Uani 1 1 d . . . . .
O21 O 0.8317(18) 0.8483(15) 1.000000 0.037(5) Uani 1 2 d S T P . .
O22 O 0.837(2) 0.6874(14) 1.000000 0.050(5) Uani 1 2 d S T P G .
O23 O 0.6770(13) 0.6810(12) 0.9340(5) 0.049(4) Uani 1 1 d D . . . .
O24 O 0.8332(13) 0.6935(11) 0.8774(6) 0.050(4) Uani 1 1 d . . . . .
O25 O 0.9777(12) 0.8637(11) 0.9252(5) 0.036(3) Uani 1 1 d . . . . .
O26 O 0.8058(13) 0.8662(13) 0.8860(7) 0.045(4) Uani 1 1 d . . . . .
C2 C 0.482(3) 0.561(3) 0.500000 0.070(11) Uani 1 2 d S TU P . .
H2A H 0.470373 0.562063 0.541635 0.084 Uiso 0.5 1 calc R U P A -1
C2A C 0.587(3) 0.643(3) 0.500000 0.080(12) Uani 1 2 d S TU P C .
H2AA H 0.630352 0.617981 0.516574 0.120 Uiso 0.5 1 calc R U P B -1
H2AB H 0.608804 0.665253 0.461031 0.120 Uiso 0.5 1 calc R U P B -1
H2AC H 0.592856 0.700238 0.522395 0.120 Uiso 0.5 1 calc R U P B -1
C2B C 0.378(5) 0.543(5) 0.482(3) 0.10(2) Uani 0.5 1 d . U P C -1
H2BA H 0.325896 0.472308 0.490699 0.146 Uiso 0.5 1 calc R U P C -1
H2BB H 0.363039 0.590606 0.502770 0.146 Uiso 0.5 1 calc R U P C -1
H2BC H 0.378987 0.555621 0.441406 0.146 Uiso 0.5 1 calc R U P C -1
C3 C 0.252(2) 0.261(3) 0.6077(16) 0.057(8) Uiso 0.57(3) 1 d D U P D 1
H3 H 0.285119 0.267579 0.645442 0.068 Uiso 0.57(3) 1 calc R U P D 1
C3A C 0.193(4) 0.311(4) 0.611(3) 0.087(9) Uiso 0.57(3) 1 d D U P D 1
H3AA H 0.141052 0.279697 0.640514 0.130 Uiso 0.57(3) 1 calc R U P D 1
H3AB H 0.238392 0.384241 0.619299 0.130 Uiso 0.57(3) 1 calc R U P D 1
H3AC H 0.158928 0.304604 0.574261 0.130 Uiso 0.57(3) 1 calc R U P D 1
C3B C 0.186(4) 0.154(3) 0.597(2) 0.087(9) Uiso 0.57(3) 1 d D U P D 1
H3BA H 0.130704 0.124946 0.624810 0.130 Uiso 0.57(3) 1 calc R U P D 1
H3BB H 0.155931 0.145270 0.558686 0.130 Uiso 0.57(3) 1 calc R U P D 1
H3BC H 0.225330 0.118258 0.598515 0.130 Uiso 0.57(3) 1 calc R U P D 1
C3' C 0.230(3) 0.216(3) 0.568(2) 0.057(8) Uiso 0.43(3) 1 d D U P D 2
H3A' H 0.215428 0.232788 0.529060 0.068 Uiso 0.43(3) 1 calc R U P D 2
C3A' C 0.166(5) 0.249(5) 0.593(3) 0.087(9) Uiso 0.43(3) 1 d D U P D 2
H3AD H 0.206564 0.322555 0.601463 0.130 Uiso 0.43(3) 1 calc R U P D 2
H3AE H 0.109777 0.236005 0.567450 0.130 Uiso 0.43(3) 1 calc R U P D 2
H3AF H 0.137586 0.210917 0.628602 0.130 Uiso 0.43(3) 1 calc R U P D 2
C3B' C 0.176(5) 0.111(4) 0.555(3) 0.087(9) Uiso 0.43(3) 1 d D U P D 2
H3BD H 0.103490 0.082459 0.563518 0.130 Uiso 0.43(3) 1 calc R U P D 2
H3BE H 0.184456 0.100846 0.514506 0.130 Uiso 0.43(3) 1 calc R U P D 2
H3BF H 0.203841 0.075154 0.577504 0.130 Uiso 0.43(3) 1 calc R U P D 2
C11 C 0.5550(17) 0.5318(17) 0.6558(9) 0.045(5) Uani 1 1 d . U . . .
C12 C 0.529(2) 0.5807(19) 0.6933(10) 0.058(6) Uani 1 1 d . U . . .
H12A H 0.460283 0.566974 0.695362 0.069 Uiso 1 1 calc R U . . .
C13 C 0.601(2) 0.650(3) 0.7286(12) 0.075(8) Uani 1 1 d . U . . .
H13A H 0.578869 0.680717 0.755971 0.089 Uiso 1 1 calc R U . . .
C14 C 0.700(3) 0.679(3) 0.7287(13) 0.078(8) Uani 1 1 d . U . . .
H14A H 0.747014 0.731007 0.753565 0.094 Uiso 1 1 calc R U . . .
C15 C 0.730(2) 0.628(2) 0.6890(11) 0.066(7) Uani 1 1 d . U . . .
H15A H 0.800017 0.644124 0.687515 0.079 Uiso 1 1 calc R U . . .
C16 C 0.6585(17) 0.5556(17) 0.6525(9) 0.043(5) Uani 1 1 d . U . . .
C17 C 0.4935(17) 0.1880(17) 0.6119(10) 0.036(5) Uani 1 1 d . U . . .
C22 C 0.838(4) 0.594(4) 1.000000 0.077(12) Uani 1 2 d S TU P . .
H22' H 0.822866 0.576013 0.959100 0.093 Uiso 0.5 1 calc R U P E -1
C22A C 0.952(6) 0.628(6) 1.000000 0.14(2) Uani 1 2 d S TU P G .
H22A H 0.989815 0.691441 0.977956 0.214 Uiso 0.5 1 calc R U P F -1
H22B H 0.977576 0.640383 1.039003 0.214 Uiso 0.5 1 calc R U P F -1
H22C H 0.961666 0.574013 0.983041 0.214 Uiso 0.5 1 calc R U P F -1
C22B C 0.753(8) 0.514(6) 1.023(3) 0.12(3) Uani 0.5 1 d . U P G -1
H22D H 0.759422 0.452403 1.021758 0.187 Uiso 0.5 1 calc R U P G -1
H22E H 0.746720 0.530122 1.062748 0.187 Uiso 0.5 1 calc R U P G -1
H22F H 0.692292 0.502479 1.002000 0.187 Uiso 0.5 1 calc R U P G -1
C23 C 0.603(3) 0.632(3) 0.8890(18) 0.077(11) Uiso 0.54(3) 1 d D U P H 1
H23A H 0.636923 0.667827 0.852791 0.092 Uiso 0.54(3) 1 calc R U P H 1
C23A C 0.511(4) 0.638(4) 0.896(2) 0.078(8) Uiso 0.54(3) 1 d D U P H 1
H23B H 0.529077 0.710152 0.899847 0.117 Uiso 0.54(3) 1 calc R U P H 1
H23C H 0.467338 0.608714 0.862202 0.117 Uiso 0.54(3) 1 calc R U P H 1
H23D H 0.473893 0.599489 0.929383 0.117 Uiso 0.54(3) 1 calc R U P H 1
C23B C 0.572(4) 0.525(3) 0.883(2) 0.078(8) Uiso 0.54(3) 1 d D U P H 1
H23E H 0.632686 0.517851 0.878392 0.117 Uiso 0.54(3) 1 calc R U P H 1
H23F H 0.534025 0.487787 0.916924 0.117 Uiso 0.54(3) 1 calc R U P H 1
H23G H 0.527469 0.497011 0.849743 0.117 Uiso 0.54(3) 1 calc R U P H 1
C23' C 0.568(3) 0.626(4) 0.940(2) 0.077(11) Uiso 0.46(3) 1 d D U P H 2
H23H H 0.545266 0.587954 0.976856 0.092 Uiso 0.46(3) 1 calc R U P H 2
C23C C 0.561(6) 0.716(4) 0.939(3) 0.078(8) Uiso 0.46(3) 1 d D U P H 2
H23I H 0.488566 0.697650 0.942906 0.117 Uiso 0.46(3) 1 calc R U P H 2
H23J H 0.600392 0.760760 0.970707 0.117 Uiso 0.46(3) 1 calc R U P H 2
H23K H 0.588179 0.752391 0.903311 0.117 Uiso 0.46(3) 1 calc R U P H 2
C23D C 0.515(5) 0.562(4) 0.893(3) 0.078(8) Uiso 0.46(3) 1 d D U P H 2
H23L H 0.519922 0.500009 0.893342 0.117 Uiso 0.46(3) 1 calc R U P H 2
H23M H 0.442121 0.543559 0.894298 0.117 Uiso 0.46(3) 1 calc R U P H 2
H23N H 0.545148 0.600271 0.857465 0.117 Uiso 0.46(3) 1 calc R U P H 2
C31 C 0.910(2) 0.7001(18) 0.8430(10) 0.055(6) Uani 1 1 d . U . . .
C32 C 0.886(2) 0.624(2) 0.8031(10) 0.060(6) Uani 1 1 d . U . . .
H32A H 0.818820 0.566336 0.800460 0.072 Uiso 1 1 calc R U . . .
C33 C 0.963(3) 0.632(3) 0.7670(12) 0.077(8) Uani 1 1 d . U . . .
H33A H 0.945451 0.580443 0.739046 0.092 Uiso 1 1 calc R U . . .
C34 C 1.064(3) 0.711(3) 0.7694(14) 0.084(9) Uani 1 1 d . U . . .
H34A H 1.116657 0.713399 0.745805 0.101 Uiso 1 1 calc R U . . .
C35 C 1.083(2) 0.787(2) 0.8093(10) 0.057(6) Uani 1 1 d . U . . .
H35A H 1.150245 0.845555 0.810319 0.068 Uiso 1 1 calc R U . . .
C36 C 1.0107(16) 0.7841(16) 0.8479(8) 0.037(5) Uani 1 1 d . U . . .
C37 C 0.827(2) 0.959(2) 0.8900(11) 0.043(6) Uani 1 1 d . U . . .

loop_
_atom_site_aniso_label
_atom_site_aniso_U_11
_atom_site_aniso_U_22
_atom_site_aniso_U_33
_atom_site_aniso_U_23
_atom_site_aniso_U_13
_atom_site_aniso_U_12
Ce1 0.0217(9) 0.0217(9) 0.0228(13) 0.000 0.000 0.0109(4)
Ce2 0.0234(9) 0.0234(9) 0.0212(13) 0.000 0.000 0.0117(5)
Ti1 0.0278(17) 0.0311(17) 0.0368(18) -0.0029(13) 0.0027(13) 0.0161(15)
Ti2 0.032(2) 0.0321(19) 0.0320(17) -0.0041(13) -0.0030(14) 0.0116(16)
O1 0.014(8) 0.035(10) 0.038(9) 0.000 0.000 0.010(7)
O2 0.027(9) 0.026(9) 0.058(11) 0.000 0.000 0.016(9)
O3 0.027(7) 0.058(10) 0.051(8) 0.002(7) 0.005(7) 0.013(7)
O4 0.041(8) 0.056(9) 0.055(9) -0.008(7) 0.008(7) 0.027(8)
O5 0.056(9) 0.038(8) 0.039(7) 0.005(6) 0.014(7) 0.029(7)
O6 0.041(7) 0.039(7) 0.037(7) 0.005(6) 0.006(6) 0.022(6)
O21 0.053(13) 0.028(10) 0.027(9) 0.000 0.000 0.017(9)
O22 0.083(18) 0.044(11) 0.044(10) 0.000 0.000 0.048(14)
O23 0.052(9) 0.032(8) 0.040(7) -0.006(6) -0.004(7) 0.004(7)
O24 0.049(9) 0.050(8) 0.048(7) -0.005(6) -0.008(7) 0.023(8)
O25 0.054(9) 0.038(7) 0.022(6) -0.003(6) 0.008(6) 0.026(7)
O26 0.044(9) 0.054(10) 0.033(7) -0.008(7) -0.013(6) 0.020(7)
C2 0.070(16) 0.056(15) 0.088(17) 0.000 0.000 0.035(13)
C2A 0.08(2) 0.06(2) 0.11(2) 0.000 0.000 0.040(18)
C2B 0.13(3) 0.08(3) 0.12(4) -0.01(2) -0.02(2) 0.08(3)
C11 0.053(10) 0.042(9) 0.041(9) 0.009(8) 0.018(8) 0.024(8)
C12 0.071(12) 0.047(10) 0.055(10) -0.010(9) 0.011(9) 0.029(9)
C13 0.081(13) 0.080(13) 0.059(11) -0.013(10) 0.005(10) 0.037(11)
C14 0.077(13) 0.082(14) 0.074(12) -0.019(11) 0.007(10) 0.038(11)
C15 0.069(12) 0.059(12) 0.059(11) -0.006(9) 0.000(10) 0.024(10)
C16 0.046(10) 0.046(10) 0.039(9) -0.005(8) 0.003(8) 0.025(8)
C17 0.035(9) 0.033(9) 0.033(9) -0.002(7) 0.002(7) 0.013(7)
C22 0.082(17) 0.068(16) 0.073(16) 0.000 0.000 0.030(12)
C22A 0.14(3) 0.15(3) 0.17(4) 0.000 0.000 0.10(3)
C22B 0.13(4) 0.12(3) 0.12(4) 0.01(2) 0.02(3) 0.06(3)
C31 0.065(12) 0.048(11) 0.055(10) 0.000(8) -0.001(9) 0.030(9)
C32 0.064(11) 0.055(11) 0.053(10) -0.013(9) -0.004(9) 0.025(9)
C33 0.080(14) 0.083(14) 0.064(11) -0.016(10) 0.003(10) 0.038(11)
C34 0.090(14) 0.090(14) 0.073(12) -0.020(11) 0.013(11) 0.046(11)
C35 0.057(11) 0.066(11) 0.050(10) -0.010(9) 0.004(9) 0.034(9)
C36 0.043(10) 0.038(9) 0.030(8) -0.002(7) -0.001(7) 0.020(7)
C37 0.042(10) 0.045(11) 0.047(11) -0.006(9) 0.004(9) 0.026(9)

loop_
_atom_type_symbol
_atom_type_description
_atom_type_scat_dispersion_real
_atom_type_scat_dispersion_imag
_atom_type_scat_source
C C 0.0181 0.0091 'International Tables Vol C Tables 4.2.6.8 and 6.1.1.4'
H H 0.0000 0.0000 'International Tables Vol C Tables 4.2.6.8 and 6.1.1.4'
O O 0.0492 0.0322 'International Tables Vol C Tables 4.2.6.8 and 6.1.1.4'
Ti Ti 0.2191 1.8069 'International Tables Vol C Tables 4.2.6.8 and 6.1.1.4'
Ce Ce -1.8482 9.6596 'International Tables Vol C Tables 4.2.6.8 and 6.1.1.4'

loop_
_geom_angle_atom_site_label_1
_geom_angle_atom_site_label_2
_geom_angle_atom_site_label_3
_geom_angle
_geom_angle_site_symmetry_1
_geom_angle_site_symmetry_3
O1 Ce1 O1 119.999(2) 2_655 .
O1 Ce1 O1 120.002(3) 2_655 3_665
O1 Ce1 O1 119.999(2) . 3_665
O1 Ce1 O6 73.5(4) 2_655 3_665
O1 Ce1 O6 136.1(3) . 3_665
O1 Ce1 O6 64.1(4) 3_665 3_665
O1 Ce1 O6 64.1(4) 2_655 5_656
O1 Ce1 O6 73.5(4) . 5_656
O1 Ce1 O6 136.1(3) 3_665 5_656
O6 Ce1 O6 137.4(2) 3_665 5_656
O1 Ce1 O6 73.5(4) 2_655 6_666
O1 Ce1 O6 136.1(3) . 6_666
O1 Ce1 O6 64.1(4) 3_665 6_666
O6 Ce1 O6 86.9(6) 3_665 6_666
O6 Ce1 O6 77.9(4) 5_656 6_666
O1 Ce1 O6 64.1(4) 2_655 2_655
O1 Ce1 O6 73.5(4) . 2_655
O1 Ce1 O6 136.1(3) 3_665 2_655
O6 Ce1 O6 77.9(4) 3_665 2_655
O6 Ce1 O6 86.9(6) 5_656 2_655
O6 Ce1 O6 137.4(2) 6_666 2_655
O1 Ce1 O6 136.1(3) 2_655 4_556
O1 Ce1 O6 64.1(4) . 4_556
O1 Ce1 O6 73.5(4) 3_665 4_556
O6 Ce1 O6 137.4(2) 3_665 4_556
O6 Ce1 O6 77.9(4) 5_656 4_556
O6 Ce1 O6 77.9(4) 6_666 4_556
O6 Ce1 O6 137.4(2) 2_655 4_556
O1 Ce1 O6 136.1(3) 2_655 .
O1 Ce1 O6 64.1(4) . .
O1 Ce1 O6 73.5(4) 3_665 .
O6 Ce1 O6 77.9(4) 3_665 .
O6 Ce1 O6 137.4(2) 5_656 .
O6 Ce1 O6 137.4(2) 6_666 .
O6 Ce1 O6 77.9(4) 2_655 .
O6 Ce1 O6 86.9(6) 4_556 .
O1 Ce1 Ti1 129.5(4) 2_655 .
O1 Ce1 Ti1 28.3(2) . .
O1 Ce1 Ti1 104.1(4) 3_665 .
O6 Ce1 Ti1 109.1(3) 3_665 .
O6 Ce1 Ti1 100.9(3) 5_656 .
O6 Ce1 Ti1 154.2(3) 6_666 .
O6 Ce1 Ti1 67.4(3) 2_655 .
O6 Ce1 Ti1 76.7(3) 4_556 .
O6 Ce1 Ti1 36.6(3) . .
O1 Ce1 Ti1 28.3(2) 2_655 5_656
O1 Ce1 Ti1 104.1(4) . 5_656
O1 Ce1 Ti1 129.6(4) 3_665 5_656
O6 Ce1 Ti1 100.9(3) 3_665 5_656
O6 Ce1 Ti1 36.6(3) 5_656 5_656
O6 Ce1 Ti1 67.4(3) 6_666 5_656
O6 Ce1 Ti1 76.7(3) 2_655 5_656
O6 Ce1 Ti1 109.1(3) 4_556 5_656
O6 Ce1 Ti1 154.2(3) . 5_656
Ti1 Ce1 Ti1 125.92(2) . 5_656
O1 Ce1 Ti1 28.3(2) 2_655 2_655
O1 Ce1 Ti1 104.1(4) . 2_655
O1 Ce1 Ti1 129.6(4) 3_665 2_655
O6 Ce1 Ti1 67.4(3) 3_665 2_655
O6 Ce1 Ti1 76.7(3) 5_656 2_655
O6 Ce1 Ti1 100.9(3) 6_666 2_655
O6 Ce1 Ti1 36.6(3) 2_655 2_655
O6 Ce1 Ti1 154.2(3) 4_556 2_655
O6 Ce1 Ti1 109.1(3) . 2_655
Ti1 Ce1 Ti1 103.88(6) . 2_655
Ti1 Ce1 Ti1 49.22(10) 5_656 2_655
O21 Ce2 O21 120.001(8) . 3_675
O21 Ce2 O21 119.999(11) . 2_765
O21 Ce2 O21 120.000(18) 3_675 2_765
O21 Ce2 O25 137.0(3) . 5_767
O21 Ce2 O25 71.0(5) 3_675 5_767
O21 Ce2 O25 66.0(5) 2_765 5_767
O21 Ce2 O25 71.0(5) . 3_675
O21 Ce2 O25 66.0(5) 3_675 3_675
O21 Ce2 O25 137.0(3) 2_765 3_675
O25 Ce2 O25 137.0(2) 5_767 3_675
O21 Ce2 O25 71.0(5) . 6_677
O21 Ce2 O25 66.0(5) 3_675 6_677
O21 Ce2 O25 137.0(3) 2_765 6_677
O25 Ce2 O25 78.8(4) 5_767 6_677
O25 Ce2 O25 85.8(6) 3_675 6_677
O21 Ce2 O25 137.0(3) . 2_765
O21 Ce2 O25 71.0(5) 3_675 2_765
O21 Ce2 O25 66.0(5) 2_765 2_765
O25 Ce2 O25 85.8(6) 5_767 2_765
O25 Ce2 O25 78.8(4) 3_675 2_765
O25 Ce2 O25 137.0(2) 6_677 2_765
O21 Ce2 O25 66.0(5) . 4_557
O21 Ce2 O25 137.0(3) 3_675 4_557
O21 Ce2 O25 71.0(5) 2_765 4_557
O25 Ce2 O25 78.8(4) 5_767 4_557
O25 Ce2 O25 137.0(2) 3_675 4_557
O25 Ce2 O25 78.8(4) 6_677 4_557
O25 Ce2 O25 137.0(2) 2_765 4_557
O21 Ce2 O25 66.0(5) . .
O21 Ce2 O25 137.0(3) 3_675 .
O21 Ce2 O25 71.0(5) 2_765 .
O25 Ce2 O25 137.0(2) 5_767 .
O25 Ce2 O25 78.8(4) 3_675 .
O25 Ce2 O25 137.0(2) 6_677 .
O25 Ce2 O25 78.8(4) 2_765 .
O25 Ce2 O25 85.8(6) 4_557 .
O21 Ce2 Ti2 101.9(5) . 6_677
O21 Ce2 Ti2 29.5(3) 3_675 6_677
O21 Ce2 Ti2 131.6(4) 2_765 6_677
O25 Ce2 Ti2 66.9(3) 5_767 6_677
O25 Ce2 Ti2 76.6(3) 3_675 6_677
O25 Ce2 Ti2 37.2(3) 6_677 6_677
O25 Ce2 Ti2 99.9(3) 2_765 6_677
O25 Ce2 Ti2 110.0(3) 4_557 6_677
O25 Ce2 Ti2 155.0(3) . 6_677
O21 Ce2 Ti2 101.9(5) . 3_675
O21 Ce2 Ti2 29.5(3) 3_675 3_675
O21 Ce2 Ti2 131.6(4) 2_765 3_675
O25 Ce2 Ti2 99.9(3) 5_767 3_675
O25 Ce2 Ti2 37.2(3) 3_675 3_675
O25 Ce2 Ti2 76.6(3) 6_677 3_675
O25 Ce2 Ti2 66.9(3) 2_765 3_675
O25 Ce2 Ti2 155.0(3) 4_557 3_675
O25 Ce2 Ti2 110.0(3) . 3_675
Ti2 Ce2 Ti2 49.02(10) 6_677 3_675
O21 Ce2 Ti2 29.5(3) . .
O21 Ce2 Ti2 131.6(4) 3_675 .
O21 Ce2 Ti2 101.9(5) 2_765 .
O25 Ce2 Ti2 155.0(3) 5_767 .
O25 Ce2 Ti2 66.9(3) 3_675 .
O25 Ce2 Ti2 99.9(3) 6_677 .
O25 Ce2 Ti2 110.0(3) 2_765 .
O25 Ce2 Ti2 76.6(3) 4_557 .
O25 Ce2 Ti2 37.2(3) . .
Ti2 Ce2 Ti2 125.88(2) 6_677 .
Ti2 Ce2 Ti2 103.99(6) 3_675 .
O3 Ti1 O1 104.6(7) . .
O3 Ti1 O4 94.5(7) . .
O1 Ti1 O4 160.1(7) . .
O3 Ti1 O2 97.6(7) . .
O1 Ti1 O2 75.0(6) . .
O4 Ti1 O2 97.3(7) . .
O3 Ti1 O5 91.6(7) . .
O1 Ti1 O5 90.0(6) . .
O4 Ti1 O5 95.1(6) . .
O2 Ti1 O5 163.9(6) . .
O3 Ti1 O6 170.5(6) . .
O1 Ti1 O6 80.2(6) . .
O4 Ti1 O6 81.7(6) . .
O2 Ti1 O6 91.5(6) . .
O5 Ti1 O6 80.1(6) . .
O3 Ti1 Ti1 91.7(4) . 4_556
O1 Ti1 Ti1 37.3(4) . 4_556
O4 Ti1 Ti1 138.5(5) . 4_556
O2 Ti1 Ti1 41.2(4) . 4_556
O5 Ti1 Ti1 125.8(4) . 4_556
O6 Ti1 Ti1 96.9(3) . 4_556
O3 Ti1 Ce1 137.9(5) . .
O1 Ti1 Ce1 36.6(5) . .
O4 Ti1 Ce1 126.4(5) . .
O2 Ti1 Ce1 87.6(5) . .
O5 Ti1 Ce1 76.8(4) . .
O6 Ti1 Ce1 44.7(4) . .
Ti1 Ti1 Ce1 65.39(5) 4_556 .
O23 Ti2 O24 93.3(7) . .
O23 Ti2 O21 102.9(8) . .
O24 Ti2 O21 163.5(9) . .
O23 Ti2 O22 97.2(9) . .
O24 Ti2 O22 97.7(7) . .
O21 Ti2 O22 77.8(6) . .
O23 Ti2 O26 91.3(7) . .
O24 Ti2 O26 93.9(7) . .
O21 Ti2 O26 88.5(7) . .
O22 Ti2 O26 165.2(7) . .
O23 Ti2 O25 170.7(5) . .
O24 Ti2 O25 81.2(6) . .
O21 Ti2 O25 83.1(8) . .
O22 Ti2 O25 91.1(9) . .
O26 Ti2 O25 81.6(6) . .
O23 Ti2 Ti2 92.0(4) . 4_557
O24 Ti2 Ti2 139.4(5) . 4_557
O21 Ti2 Ti2 38.7(5) . 4_557
O22 Ti2 Ti2 41.7(4) . 4_557
O26 Ti2 Ti2 126.2(5) . 4_557
O25 Ti2 Ti2 97.1(3) . 4_557
O23 Ti2 Ce2 138.7(5) . .
O24 Ti2 Ce2 126.6(5) . .
O21 Ti2 Ce2 38.3(6) . .
O22 Ti2 Ce2 88.2(6) . .
O26 Ti2 Ce2 77.5(5) . .
O25 Ti2 Ce2 45.6(3) . .
Ti2 Ti2 Ce2 65.49(5) 4_557 .
Ti1 O1 Ti1 105.4(9) 4_556 .
Ti1 O1 Ce1 115.1(6) 4_556 .
Ti1 O1 Ce1 115.1(6) . .
C2 O2 Ti1 130.1(5) . 4_556
C2 O2 Ti1 130.1(5) . .
Ti1 O2 Ti1 97.6(8) 4_556 .
C3' O3 Ti1 158(3) . .
C3 O3 Ti1 137.6(18) . .
C11 O4 Ti1 141.5(13) . .
C17 O5 Ti1 140.9(16) . .
C17 O6 Ti1 130.5(13) 3_665 .
C17 O6 Ce1 130.7(13) 3_665 .
Ti1 O6 Ce1 98.7(5) . .
Ti2 O21 Ti2 102.6(9) 4_557 .
Ti2 O21 Ce2 112.2(8) 4_557 .
Ti2 O21 Ce2 112.2(8) . .
C22 O22 Ti2 130.2(6) . 4_557
C22 O22 Ti2 130.2(6) . .
Ti2 O22 Ti2 96.6(9) 4_557 .
C23' O23 Ti2 171(2) . .
C23 O23 Ti2 134(2) . .
C31 O24 Ti2 141.1(14) . .
C37 O25 Ti2 133.5(16) 2_765 .
C37 O25 Ce2 128.5(16) 2_765 .
Ti2 O25 Ce2 97.3(4) . .
C37 O26 Ti2 137.0(19) . .
C2A C2 C2B 138(4) . .
C2A C2 O2 106(3) . .
C2B C2 O2 111(3) . .
C2A C2 H2A 96.2 . .
C2B C2 H2A 96.2 . .
O2 C2 H2A 96.2 . .
C2 C2A H2AA 109.5 . .
C2 C2A H2AB 109.5 . .
H2AA C2A H2AB 109.5 . .
C2 C2A H2AC 109.5 . .
H2AA C2A H2AC 109.5 . .
H2AB C2A H2AC 109.5 . .
C2 C2B H2BA 109.5 . .
C2 C2B H2BB 109.5 . .
H2BA C2B H2BB 109.5 . .
C2 C2B H2BC 109.5 . .
H2BA C2B H2BC 109.5 . .
H2BB C2B H2BC 109.5 . .
O3 C3 C3B 108(3) . .
O3 C3 C3A 115(4) . .
C3B C3 C3A 110(3) . .
O3 C3 H3 108.1 . .
C3B C3 H3 108.1 . .
C3A C3 H3 108.1 . .
C3 C3A H3AA 109.5 . .
C3 C3A H3AB 109.5 . .
H3AA C3A H3AB 109.5 . .
C3 C3A H3AC 109.5 . .
H3AA C3A H3AC 109.5 . .
H3AB C3A H3AC 109.5 . .
C3 C3B H3BA 109.5 . .
C3 C3B H3BB 109.5 . .
H3BA C3B H3BB 109.5 . .
C3 C3B H3BC 109.5 . .
H3BA C3B H3BC 109.5 . .
H3BB C3B H3BC 109.5 . .
C3B' C3' O3 140(4) . .
C3B' C3' C3A' 112(3) . .
O3 C3' C3A' 108(4) . .
C3B' C3' H3A' 91.1 . .
O3 C3' H3A' 91.1 . .
C3A' C3' H3A' 91.1 . .
C3' C3A' H3AD 109.5 . .
C3' C3A' H3AE 109.5 . .
H3AD C3A' H3AE 109.5 . .
C3' C3A' H3AF 109.5 . .
H3AD C3A' H3AF 109.5 . .
H3AE C3A' H3AF 109.5 . .
C3' C3B' H3BD 109.5 . .
C3' C3B' H3BE 109.5 . .
H3BD C3B' H3BE 109.5 . .
C3' C3B' H3BF 109.5 . .
H3BD C3B' H3BF 109.5 . .
H3BE C3B' H3BF 109.5 . .
C12 C11 O4 120(2) . .
C12 C11 C16 119(2) . .
O4 C11 C16 121(2) . .
C11 C12 C13 120(3) . .
C11 C12 H12A 120.2 . .
C13 C12 H12A 120.2 . .
C14 C13 C12 127(3) . .
C14 C13 H13A 116.7 . .
C12 C13 H13A 116.7 . .
C13 C14 C15 116(3) . .
C13 C14 H14A 122.2 . .
C15 C14 H14A 122.2 . .
C16 C15 C14 120(3) . .
C16 C15 H15A 120.1 . .
C14 C15 H15A 120.1 . .
C15 C16 C11 119(2) . .
C15 C16 C17 118(2) . 3_665
C11 C16 C17 123(2) . 3_665
O5 C17 O6 119(2) . 2_655
O5 C17 C16 119(2) . 2_655
O6 C17 C16 122.3(19) 2_655 2_655
C22B C22 O22 114(6) . .
C22B C22 C22A 134(6) . .
O22 C22 C22A 104(4) . .
C22B C22 H22' 99.2 . .
O22 C22 H22' 99.2 . .
C22A C22 H22' 99.2 . .
C22 C22A H22A 109.5 . .
C22 C22A H22B 109.5 . .
H22A C22A H22B 109.5 . .
C22 C22A H22C 109.5 . .
H22A C22A H22C 109.5 . .
H22B C22A H22C 109.5 . .
C22 C22B H22D 109.5 . .
C22 C22B H22E 109.5 . .
H22D C22B H22E 109.5 . .
C22 C22B H22F 109.5 . .
H22D C22B H22F 109.5 . .
H22E C22B H22F 109.5 . .
C23A C23 C23B 107(3) . .
C23A C23 O23 114(4) . .
C23B C23 O23 112(4) . .
C23A C23 H23A 107.9 . .
C23B C23 H23A 107.9 . .
O23 C23 H23A 107.9 . .
C23 C23A H23B 109.5 . .
C23 C23A H23C 109.5 . .
H23B C23A H23C 109.5 . .
C23 C23A H23D 109.5 . .
H23B C23A H23D 109.5 . .
H23C C23A H23D 109.5 . .
C23 C23B H23E 109.5 . .
C23 C23B H23F 109.5 . .
H23E C23B H23F 109.5 . .
C23 C23B H23G 109.5 . .
H23E C23B H23G 109.5 . .
H23F C23B H23G 109.5 . .
C23C C23' O23 93(4) . .
C23C C23' C23D 110(3) . .
O23 C23' C23D 114(5) . .
C23C C23' H23H 112.7 . .
O23 C23' H23H 112.7 . .
C23D C23' H23H 112.7 . .
C23' C23C H23I 109.5 . .
C23' C23C H23J 109.5 . .
H23I C23C H23J 109.5 . .
C23' C23C H23K 109.5 . .
H23I C23C H23K 109.5 . .
H23J C23C H23K 109.5 . .
C23' C23D H23L 109.5 . .
C23' C23D H23M 109.5 . .
H23L C23D H23M 109.5 . .
C23' C23D H23N 109.5 . .
H23L C23D H23N 109.5 . .
H23M C23D H23N 109.5 . .
O24 C31 C32 119(2) . .
O24 C31 C36 120(2) . .
C32 C31 C36 121(2) . .
C33 C32 C31 119(3) . .
C33 C32 H32A 120.5 . .
C31 C32 H32A 120.5 . .
C34 C33 C32 124(3) . .
C34 C33 H33A 118.0 . .
C32 C33 H33A 118.0 . .
C33 C34 C35 115(3) . .
C33 C34 H34A 122.7 . .
C35 C34 H34A 122.7 . .
C34 C35 C36 125(3) . .
C34 C35 H35A 117.4 . .
C36 C35 H35A 117.4 . .
C35 C36 C31 116(2) . .
C35 C36 C37 120(2) . 2_765
C31 C36 C37 123(2) . 2_765
O25 C37 O26 126(3) 3_675 .
O25 C37 C36 120(2) 3_675 3_675
O26 C37 C36 114(2) . 3_675

loop_
_geom_bond_atom_site_label_1
_geom_bond_atom_site_label_2
_geom_bond_distance
_geom_bond_site_symmetry_2
Ce1 O1 2.378(17) 2_655
Ce1 O1 2.378(17) .
Ce1 O1 2.378(17) 3_665
Ce1 O6 2.569(13) 3_665
Ce1 O6 2.569(13) 5_656
Ce1 O6 2.569(13) 6_666
Ce1 O6 2.569(13) 2_655
Ce1 O6 2.569(13) 4_556
Ce1 O6 2.570(13) .
Ce1 Ti1 3.611(3) .
Ce1 Ti1 3.611(3) 5_656
Ce1 Ti1 3.611(3) 2_655
Ce2 O21 2.41(2) .
Ce2 O21 2.41(2) 3_675
Ce2 O21 2.41(2) 2_765
Ce2 O25 2.597(12) 5_767
Ce2 O25 2.597(12) 3_675
Ce2 O25 2.597(12) 6_677
Ce2 O25 2.597(12) 2_765
Ce2 O25 2.597(12) 4_557
Ce2 O25 2.597(12) .
Ce2 Ti2 3.607(3) 6_677
Ce2 Ti2 3.607(3) 3_675
Ce2 Ti2 3.607(4) .
Ti1 O3 1.765(14) .
Ti1 O1 1.890(11) .
Ti1 O4 1.896(15) .
Ti1 O2 1.998(12) .
Ti1 O5 2.026(14) .
Ti1 O6 2.178(15) .
Ti1 Ti1 3.007(6) 4_556
Ti2 O23 1.765(17) .
Ti2 O24 1.844(15) .
Ti2 O21 1.917(13) .
Ti2 O22 2.004(14) .
Ti2 O26 2.027(17) .
Ti2 O25 2.196(16) .
Ti2 Ti2 2.993(6) 4_557
O2 C2 1.52(4) .
O3 C3' 1.40(3) .
O3 C3 1.42(3) .
O4 C11 1.35(3) .
O5 C17 1.27(3) .
O6 C17 1.33(3) 3_665
O22 C22 1.40(5) .
O23 C23' 1.43(3) .
O23 C23 1.44(3) .
O24 C31 1.37(3) .
O25 C37 1.24(3) 2_765
O26 C37 1.27(3) .
C2 C2A 1.44(6) .
C2 C2B 1.50(7) .
C2 H2A 1.0000 .
C2A H2AA 0.9800 .
C2A H2AB 0.9800 .
C2A H2AC 0.9800 .
C2B H2BA 0.9800 .
C2B H2BB 0.9800 .
C2B H2BC 0.9800 .
C3 C3B 1.43(3) .
C3 C3A 1.43(3) .
C3 H3 1.0000 .
C3A H3AA 0.9800 .
C3A H3AB 0.9800 .
C3A H3AC 0.9800 .
C3B H3BA 0.9800 .
C3B H3BB 0.9800 .
C3B H3BC 0.9800 .
C3' C3B' 1.40(3) .
C3' C3A' 1.43(3) .
C3' H3A' 1.0000 .
C3A' H3AD 0.9800 .
C3A' H3AE 0.9800 .
C3A' H3AF 0.9800 .
C3B' H3BD 0.9800 .
C3B' H3BE 0.9800 .
C3B' H3BF 0.9800 .
C11 C12 1.33(3) .
C11 C16 1.41(3) .
C12 C13 1.35(4) .
C12 H12A 0.9500 .
C13 C14 1.31(4) .
C13 H13A 0.9500 .
C14 C15 1.43(4) .
C14 H14A 0.9500 .
C15 C16 1.39(3) .
C15 H15A 0.9500 .
C16 C17 1.47(3) 3_665
C22 C22B 1.36(9) .
C22 C22A 1.52(8) .
C22 H22' 1.0000 .
C22A H22A 0.9800 .
C22A H22B 0.9800 .
C22A H22C 0.9800 .
C22B H22D 0.9800 .
C22B H22E 0.9800 .
C22B H22F 0.9800 .
C23 C23A 1.44(3) .
C23 C23B 1.44(3) .
C23 H23A 1.0000 .
C23A H23B 0.9800 .
C23A H23C 0.9800 .
C23A H23D 0.9800 .
C23B H23E 0.9800 .
C23B H23F 0.9800 .
C23B H23G 0.9800 .
C23' C23C 1.42(3) .
C23' C23D 1.43(3) .
C23' H23H 1.0000 .
C23C H23I 0.9800 .
C23C H23J 0.9800 .
C23C H23K 0.9800 .
C23D H23L 0.9800 .
C23D H23M 0.9800 .
C23D H23N 0.9800 .
C31 C32 1.39(3) .
C31 C36 1.41(3) .
C32 C33 1.39(4) .
C32 H32A 0.9500 .
C33 C34 1.38(4) .
C33 H33A 0.9500 .
C34 C35 1.40(4) .
C34 H34A 0.9500 .
C35 C36 1.40(3) .
C35 H35A 0.9500 .
C36 C37 1.49(3) 2_765
